data_2209718
loop_
_publ_author_name
'Wei Sun'
'Yan-Tuan Li'
'Zhi-Yong Wu'
'Yu-Lan Song'

_publ_section_title
;
 <i>N</i>,<i>N</i>'-Bis[2-(dimethylammonio)ethyl]oxamide dinitrate
;
_journal_coeditor_code YA2017
_journal_issue 7
_journal_name_full 'Acta Crystallographica Section E'
_journal_page_first o3023
_journal_page_last o3025
_journal_paper_doi 10.1107/S1600536806023245
_journal_volume 62
_journal_year 2006
_chemical_formula_iupac 'C10 H24 N4 O2 2+ , 2N O3 -'
_chemical_formula_moiety 'C10 H24 N4 O2 2+ , 2N O3 -'
_chemical_formula_sum 'C10 H24 N6 O8'
_chemical_formula_weight 356.35
_chemical_name_systematic
;
N,N'-Bis[2-(dimethylammonio)ethyl]oxamide dinitrate
;
_space_group_IT_number 14
_symmetry_cell_setting monoclinic
_symmetry_space_group_name_Hall '-P 2ybc'
_symmetry_space_group_name_H-M 'P 1 21/c 1'
_atom_sites_solution_hydrogens geom
_atom_sites_solution_primary direct
_atom_sites_solution_secondary difmap
_cell_angle_alpha 90.00
_cell_angle_beta 99.522(3)
_cell_angle_gamma 90.00
_cell_formula_units_Z 2
_cell_length_a 7.9809(19)
_cell_length_b 8.703(2)
_cell_length_c 12.214(3)
_cell_measurement_reflns_used 1371
_cell_measurement_temperature 298(2)
_cell_measurement_theta_max 24.5
_cell_measurement_theta_min 2.6
_cell_volume 836.7(3)
_computing_cell_refinement 'SAINT (Bruker, 2002)'
_computing_data_collection 'SMART (Bruker, 2002)'
_computing_data_reduction SAINT
_computing_molecular_graphics
;
ORTEP-3 for Windows (Farrugia, 1997) and CAMERON (Watkin <i>et al.</i>,
1993)
;
_computing_publication_material 'WinGX (Farrugia, 1999)'
_computing_structure_refinement 'SHELXL97 (Sheldrick, 1997)'
_computing_structure_solution 'SIR92 (Altomare <i>et al.</i>,  1993)'
_diffrn_ambient_temperature 298(2)
_diffrn_measured_fraction_theta_full 0.970
_diffrn_measured_fraction_theta_max 0.970
_diffrn_measurement_device_type 'Bruker APEX area-detector'
_diffrn_measurement_method '\f and \w'
_diffrn_radiation_monochromator graphite
_diffrn_radiation_source 'fine-focus sealed tube'
_diffrn_radiation_type MoK\a
_diffrn_radiation_wavelength 0.71073
_diffrn_reflns_av_R_equivalents 0.025
_diffrn_reflns_av_sigmaI/netI 0.032
_diffrn_reflns_limit_h_max 10
_diffrn_reflns_limit_h_min -9
_diffrn_reflns_limit_k_max 9
_diffrn_reflns_limit_k_min -11
_diffrn_reflns_limit_l_max 16
_diffrn_reflns_limit_l_min -16
_diffrn_reflns_number 5342
_diffrn_reflns_theta_full 28.4
_diffrn_reflns_theta_max 28.4
_diffrn_reflns_theta_min 2.6
_diffrn_standards_decay_% 0
_diffrn_standards_interval_time 0
_diffrn_standards_number 0
_exptl_absorpt_coefficient_mu 0.12
_exptl_absorpt_correction_T_max 0.989
_exptl_absorpt_correction_T_min 0.968
_exptl_absorpt_correction_type multi-scan
_exptl_absorpt_process_details '(SADABS; Sheldrick, 2003)'
_exptl_crystal_colour colourless
_exptl_crystal_density_diffrn 1.414
_exptl_crystal_density_method 'not measured'
_exptl_crystal_description flake
_exptl_crystal_F_000 380
_exptl_crystal_size_max 0.27
_exptl_crystal_size_mid 0.16
_exptl_crystal_size_min 0.09
_refine_diff_density_max 0.20
_refine_diff_density_min -0.16
_refine_ls_extinction_method none
_refine_ls_goodness_of_fit_ref 1.00
_refine_ls_hydrogen_treatment mixed
_refine_ls_matrix_type full
_refine_ls_number_parameters 109
_refine_ls_number_reflns 2043
_refine_ls_number_restraints 0
_refine_ls_restrained_S_all 1.00
_refine_ls_R_factor_all 0.079
_refine_ls_R_factor_gt 0.041
_refine_ls_shift/su_max 0.000
_refine_ls_shift/su_mean 0.000
_refine_ls_structure_factor_coef Fsqd
_refine_ls_weighting_details 'calc w = 1/[\s^2^(Fo^2^)+(0.0388P)^2^+0.2517P] where P=(Fo^2^+2Fc^2^)/3'
_refine_ls_weighting_scheme calc
_refine_ls_wR_factor_gt 0.091
_refine_ls_wR_factor_ref 0.110
_reflns_number_gt 1237
_reflns_number_total 2043
_reflns_threshold_expression I>2\s(I)
_cod_data_source_file ya2017.cif
_cod_data_source_block I
_cod_original_sg_symbol_H-M 'P 21/c'
_cod_database_code 2209718
_cod_database_fobs_code 2209718

loop_
_symmetry_equiv_pos_as_xyz
'x, y, z'
'-x, y+1/2, -z+1/2'
'-x, -y, -z'
'x, -y-1/2, z-1/2'

loop_
_atom_site_type_symbol
_atom_site_label
_atom_site_fract_x
_atom_site_fract_y
_atom_site_fract_z
_atom_site_U_iso_or_equiv
_atom_site_adp_type
_atom_site_calc_flag
_atom_site_refinement_flags
_atom_site_occupancy
C C1 0.7676(2) 0.3326(2) 0.64393(18) 0.0549(5) Uani d . 1
H H1A 0.6987 0.3364 0.5717 0.082 Uiso calc R 1
H H1B 0.7278 0.2519 0.6866 0.082 Uiso calc R 1
H H1C 0.8836 0.3131 0.6365 0.082 Uiso calc R 1
C C2 0.8063(3) 0.6103(3) 0.63294(18) 0.0588(6) Uani d . 1
H H2A 0.7972 0.7059 0.6707 0.088 Uiso calc R 1
H H2B 0.7323 0.6120 0.5624 0.088 Uiso calc R 1
H H2C 0.9214 0.5958 0.6216 0.088 Uiso calc R 1
C C3 0.8574(2) 0.4862(2) 0.81545(14) 0.0385(4) Uani d . 1
H H3A 0.8516 0.5889 0.8454 0.046 Uiso calc R 1
H H3B 0.9754 0.4649 0.8112 0.046 Uiso calc R 1
C C4 0.7970(2) 0.3726(2) 0.89383(15) 0.0417(4) Uani d . 1
H H4A 0.8004 0.2701 0.8632 0.050 Uiso calc R 1
H H4B 0.8741 0.3748 0.9641 0.050 Uiso calc R 1
C C5 0.5954(2) 0.4900(2) 0.99793(14) 0.0377(4) Uani d . 1
N N1 0.75648(18) 0.48198(17) 0.70128(12) 0.0384(4) Uani d . 1
H H1 0.652(2) 0.498(2) 0.7057(15) 0.047(5) Uiso d . 1
N N2 0.62595(18) 0.40420(17) 0.91362(12) 0.0393(4) Uani d . 1
H H2 0.543(2) 0.371(2) 0.8683(16) 0.045(5) Uiso d . 1
N N3 0.32280(19) 0.4178(2) 0.66786(13) 0.0481(4) Uani d . 1
O O1 0.70383(16) 0.54755(17) 1.06780(11) 0.0558(4) Uani d . 1
O O2 0.40257(16) 0.30019(16) 0.70225(12) 0.0568(4) Uani d . 1
O O3 0.16740(17) 0.4168(2) 0.64461(14) 0.0815(6) Uani d . 1
O O4 0.40383(18) 0.53861(18) 0.65804(15) 0.0712(5) Uani d . 1

loop_
_atom_site_aniso_label
_atom_site_aniso_U_11
_atom_site_aniso_U_22
_atom_site_aniso_U_33
_atom_site_aniso_U_12
_atom_site_aniso_U_13
_atom_site_aniso_U_23
C1 0.0490(11) 0.0570(13) 0.0602(12) -0.0038(9) 0.0137(9) -0.0230(10)
C2 0.0642(13) 0.0593(14) 0.0573(12) 0.0053(11) 0.0229(10) 0.0130(11)
C3 0.0323(8) 0.0397(10) 0.0431(10) -0.0017(7) 0.0051(7) -0.0044(8)
C4 0.0384(9) 0.0420(10) 0.0452(10) 0.0049(8) 0.0081(8) -0.0003(8)
C5 0.0395(9) 0.0343(9) 0.0396(9) -0.0007(7) 0.0069(7) 0.0017(8)
N1 0.0294(7) 0.0445(9) 0.0431(8) 0.0017(6) 0.0112(6) -0.0017(7)
N2 0.0348(8) 0.0442(9) 0.0392(8) -0.0027(7) 0.0069(7) -0.0047(7)
N3 0.0329(8) 0.0650(12) 0.0469(9) 0.0004(8) 0.0080(7) -0.0009(8)
O1 0.0413(7) 0.0655(10) 0.0588(9) -0.0047(6) 0.0028(6) -0.0222(7)
O2 0.0482(8) 0.0492(9) 0.0732(10) 0.0004(6) 0.0111(7) 0.0009(7)
O3 0.0289(7) 0.1265(16) 0.0869(12) -0.0002(8) 0.0035(7) 0.0131(10)
O4 0.0477(8) 0.0538(10) 0.1114(13) -0.0001(7) 0.0110(8) 0.0161(9)

loop_
_atom_type_symbol
_atom_type_description
_atom_type_scat_dispersion_real
_atom_type_scat_dispersion_imag
_atom_type_scat_source
C C 0.0033 0.0016 'International Tables Vol C Tables 4.2.6.8 and 6.1.1.4'
H H 0.0000 0.0000 'International Tables Vol C Tables 4.2.6.8 and 6.1.1.4'
N N 0.0061 0.0033 'International Tables Vol C Tables 4.2.6.8 and 6.1.1.4'
O O 0.0106 0.0060 'International Tables Vol C Tables 4.2.6.8 and 6.1.1.4'

loop_
_geom_angle_atom_site_label_1
_geom_angle_atom_site_label_2
_geom_angle_atom_site_label_3
_geom_angle_site_symmetry_3
_geom_angle
N1 C1 H1A . 109.5
N1 C1 H1B . 109.5
H1A C1 H1B . 109.5
N1 C1 H1C . 109.5
H1A C1 H1C . 109.5
H1B C1 H1C . 109.5
N1 C2 H2A . 109.5
N1 C2 H2B . 109.5
H2A C2 H2B . 109.5
N1 C2 H2C . 109.5
H2A C2 H2C . 109.5
H2B C2 H2C . 109.5
N1 C3 C4 . 113.39(14)
N1 C3 H3A . 108.9
C4 C3 H3A . 108.9
N1 C3 H3B . 108.9
C4 C3 H3B . 108.9
H3A C3 H3B . 107.7
N2 C4 C3 . 112.93(14)
N2 C4 H4A . 109.0
C3 C4 H4A . 109.0
N2 C4 H4B . 109.0
C3 C4 H4B . 109.0
H4A C4 H4B . 107.8
O1 C5 N2 . 125.06(16)
O1 C5 C5 3_667 121.5(2)
N2 C5 C5 3_667 113.47(18)
C1 N1 C2 . 110.48(15)
C1 N1 C3 . 113.41(15)
C2 N1 C3 . 110.68(15)
C1 N1 H1 . 107.7(13)
C2 N1 H1 . 105.6(13)
C3 N1 H1 . 108.6(12)
C5 N2 C4 . 122.31(15)
C5 N2 H2 . 118.8(12)
C4 N2 H2 . 118.9(12)
O3 N3 O2 . 121.01(18)
O3 N3 O4 . 120.21(18)
O2 N3 O4 . 118.77(15)

loop_
_geom_bond_atom_site_label_1
_geom_bond_atom_site_label_2
_geom_bond_site_symmetry_2
_geom_bond_distance
C1 N1 . 1.486(2)
C1 H1A . 0.9600
C1 H1B . 0.9600
C1 H1C . 0.9600
C2 N1 . 1.487(2)
C2 H2A . 0.9600
C2 H2B . 0.9600
C2 H2C . 0.9600
C3 N1 . 1.491(2)
C3 C4 . 1.510(2)
C3 H3A . 0.9700
C3 H3B . 0.9700
C4 N2 . 1.451(2)
C4 H4A . 0.9700
C4 H4B . 0.9700
C5 O1 . 1.218(2)
C5 N2 . 1.327(2)
C5 C5 3_667 1.541(3)
N1 H1 . 0.859(19)
N2 H2 . 0.842(19)
N3 O3 . 1.2257(19)
N3 O2 . 1.241(2)
N3 O4 . 1.251(2)

loop_
_geom_hbond_atom_site_label_D
_geom_hbond_atom_site_label_H
_geom_hbond_atom_site_label_A
_geom_hbond_site_symmetry_A
_geom_hbond_distance_DH
_geom_hbond_distance_HA
_geom_hbond_distance_DA
_geom_hbond_angle_DHA
N1 H1 O4 . 0.859(19) 1.998(19) 2.820(2) 159.7(17)
N2 H2 O2 . 0.842(19) 2.23(2) 3.023(2) 156.1(16)
C1 H1C O3 1_655 0.96 2.42 3.272(2) 147.0
C2 H2C O3 1_655 0.96 2.49 3.321(3) 145.4
C2 H2A O2 2_656 0.96 2.54 3.267(3) 132.7
C4 H4A O4 2_646 0.97 2.58 3.329(3) 134.5
